data_4346735
loop_
_publ_author_name
'Ou, Hsiu-Wei'
'Lo, Kai-Hsuan'
'Du, Wei-Ting'
'Lu, Wei-Yi'
'Chuang, Wan-Jung'
'Huang, Bor-Hunn'
'Chen, Hsuan-Ying'
'Lin, Chu-Chieh'

_publ_section_title
;
 Synthesis of Sodium Complexes Supported with NNO-Tridentate Schiff Base
 Ligands and Their Applications in the Ring-Opening Polymerization of
 L-Lactide.
;
_journal_issue 4
_journal_name_full 'Inorganic chemistry'
_journal_page_first 1423
_journal_page_last 1432
_journal_paper_doi 10.1021/acs.inorgchem.5b02043
_journal_volume 55
_journal_year 2016
_chemical_formula_sum 'C50 H66 N4 Na2 O4'
_chemical_formula_weight 833.04
_chemical_name_common nno_na
_space_group_IT_number 2
_space_group_name_Hall '-P 1'
_space_group_name_H-M_alt 'P -1'
_symmetry_cell_setting triclinic
_symmetry_space_group_name_H-M 'P -1'
_atom_sites_solution_hydrogens geom
_atom_sites_solution_primary direct
_atom_sites_solution_secondary difmap
_audit_creation_method SHELXL-97
_cell_angle_alpha 75.023(6)
_cell_angle_beta 73.496(7)
_cell_angle_gamma 83.654(6)
_cell_formula_units_Z 1
_cell_length_a 9.9182(8)
_cell_length_b 10.2696(7)
_cell_length_c 12.2226(9)
_cell_measurement_reflns_used 4213
_cell_measurement_temperature 150.00(10)
_cell_measurement_theta_max 29.1139
_cell_measurement_theta_min 2.8003
_cell_volume 1152.18(16)
_computing_cell_refinement
;
CrysAlisPro, Agilent Technologies,
Version 1.171.35.21 (release 20-01-2012 CrysAlis171 .NET)
(compiled Jan 23 2012,18:06:46)
;
_computing_data_collection
;
CrysAlisPro, Agilent Technologies,
Version 1.171.35.21 (release 20-01-2012 CrysAlis171 .NET)
(compiled Jan 23 2012,18:06:46)
;
_computing_data_reduction
;
CrysAlisPro, Agilent Technologies,
Version 1.171.35.21 (release 20-01-2012 CrysAlis171 .NET)
(compiled Jan 23 2012,18:06:46)
;
_computing_structure_refinement 'SHELXL-97 (Sheldrick, 2008)'
_computing_structure_solution 'SHELXS-97 (Sheldrick, 2008)'
_diffrn_ambient_temperature 150.00(10)
_diffrn_detector_area_resol_mean 16.0690
_diffrn_measured_fraction_theta_full 0.998
_diffrn_measured_fraction_theta_max 0.998
_diffrn_measurement_device_type 'Xcalibur, Sapphire3, Gemini'
_diffrn_measurement_method '\w scans'
_diffrn_radiation_monochromator graphite
_diffrn_radiation_source 'Enhance (Mo) X-ray Source'
_diffrn_radiation_type MoK\a
_diffrn_radiation_wavelength 0.71073
_diffrn_reflns_av_R_equivalents 0.0271
_diffrn_reflns_av_sigmaI/netI 0.0356
_diffrn_reflns_limit_h_max 12
_diffrn_reflns_limit_h_min -12
_diffrn_reflns_limit_k_max 12
_diffrn_reflns_limit_k_min -12
_diffrn_reflns_limit_l_max 15
_diffrn_reflns_limit_l_min -15
_diffrn_reflns_number 12272
_diffrn_reflns_theta_full 25.99
_diffrn_reflns_theta_max 25.99
_diffrn_reflns_theta_min 2.81
_exptl_absorpt_coefficient_mu 0.092
_exptl_absorpt_correction_T_max 1.00000
_exptl_absorpt_correction_T_min 0.99347
_exptl_absorpt_correction_type multi-scan
_exptl_crystal_colour yellow
_exptl_crystal_density_diffrn 1.201
_exptl_crystal_density_method 'not measured'
_exptl_crystal_description crystal
_exptl_crystal_F_000 448
_exptl_crystal_size_max 0.4
_exptl_crystal_size_mid 0.3
_exptl_crystal_size_min 0.3
_refine_diff_density_max 0.436
_refine_diff_density_min -0.444
_refine_diff_density_rms 0.047
_refine_ls_extinction_method none
_refine_ls_goodness_of_fit_ref 1.043
_refine_ls_hydrogen_treatment mixed
_refine_ls_matrix_type full
_refine_ls_number_parameters 271
_refine_ls_number_reflns 4517
_refine_ls_number_restraints 0
_refine_ls_restrained_S_all 1.043
_refine_ls_R_factor_all 0.0618
_refine_ls_R_factor_gt 0.0484
_refine_ls_shift/su_max 0.000
_refine_ls_shift/su_mean 0.000
_refine_ls_structure_factor_coef Fsqd
_refine_ls_weighting_details 'calc w=1/[\s^2^(Fo^2^)+(0.1300P)^2^+0.0000P] where P=(Fo^2^+2Fc^2^)/3'
_refine_ls_weighting_scheme calc
_refine_ls_wR_factor_gt 0.1654
_refine_ls_wR_factor_ref 0.1822
_reflns_number_gt 3678
_reflns_number_total 4517
_reflns_threshold_expression >2sigma(I)
_cod_data_source_file ic5b02043_si_002.cif
_cod_data_source_block nno_na
_cod_depositor_comments
;

2024-02-12
Z value and formula fixed to values more according to usual
chemical conventions.                 miguel
;
_cod_original_formula_sum 'C25 H33 N2 Na O2'
_cod_original_formula_weight 416.52
_cod_original_formula_units_Z 2
_cod_original_cell_volume 1152.18(15)
_cod_database_code 4346735

loop_
_symmetry_equiv_pos_as_xyz
'x, y, z'
'-x, -y, -z'

loop_
_atom_site_label
_atom_site_type_symbol
_atom_site_fract_x
_atom_site_fract_y
_atom_site_fract_z
_atom_site_U_iso_or_equiv
_atom_site_adp_type
_atom_site_occupancy
_atom_site_symmetry_multiplicity
_atom_site_calc_flag
_atom_site_refinement_flags
Na Na 0.51084(7) 0.93921(7) 0.38456(6) 0.0225(2) Uani 1 1 d .
O1 O 0.39347(13) 1.11788(12) 0.46022(10) 0.0235(3) Uani 1 1 d .
N2 N 0.67640(14) 1.00798(14) 0.17283(12) 0.0187(3) Uani 1 1 d .
N1 N 0.63540(16) 0.73074(15) 0.36318(12) 0.0220(4) Uani 1 1 d .
O2 O 0.30426(14) 0.86930(14) 0.34724(12) 0.0330(4) Uani 1 1 d .
C1 C 0.31441(17) 1.21480(17) 0.41916(14) 0.0190(4) Uani 1 1 d .
C8 C 0.61333(18) 0.69095(17) 0.26682(15) 0.0205(4) Uani 1 1 d .
C6 C 0.26267(18) 1.32925(18) 0.46957(15) 0.0214(4) Uani 1 1 d .
C7 C 0.70616(18) 0.65075(18) 0.42724(15) 0.0218(4) Uani 1 1 d .
H7A H 0.7415 0.5709 0.4052 0.026 Uiso 1 1 calc R
C13 C 0.66390(17) 0.77234(18) 0.15333(15) 0.0199(4) Uani 1 1 d .
C16 C 0.77652(18) 1.10816(17) 0.16861(15) 0.0197(4) Uani 1 1 d .
H16A H 0.8469 1.0575 0.2072 0.024 Uiso 1 1 calc R
C5 C 0.1743(2) 1.4284(2) 0.41941(17) 0.0289(4) Uani 1 1 d .
H5A H 0.1411 1.5004 0.4541 0.035 Uiso 1 1 calc R
C14 C 0.75390(18) 0.89044(18) 0.13279(15) 0.0222(4) Uani 1 1 d .
H14A H 0.8273 0.8606 0.1730 0.027 Uiso 1 1 calc R
H14B H 0.7993 0.9186 0.0494 0.027 Uiso 1 1 calc R
C9 C 0.5356(2) 0.57975(19) 0.28336(17) 0.0275(4) Uani 1 1 d .
H9A H 0.5023 0.5262 0.3587 0.033 Uiso 1 1 calc R
C2 C 0.27207(19) 1.21581(19) 0.31623(16) 0.0241(4) Uani 1 1 d .
H2A H 0.3044 1.1454 0.2792 0.029 Uiso 1 1 calc R
C12 C 0.63628(19) 0.73738(19) 0.05969(16) 0.0237(4) Uani 1 1 d .
H12A H 0.6712 0.7893 -0.0161 0.028 Uiso 1 1 calc R
C20 C 0.8123(2) 1.30430(19) 0.24458(17) 0.0289(4) Uani 1 1 d .
H20A H 0.7640 1.3705 0.2878 0.035 Uiso 1 1 calc R
H20B H 0.8780 1.2517 0.2860 0.035 Uiso 1 1 calc R
C15 C 0.57617(19) 1.06584(19) 0.10336(16) 0.0245(4) Uani 1 1 d .
H15A H 0.6263 1.0951 0.0221 0.037 Uiso 1 1 calc R
H15B H 0.5252 1.1415 0.1307 0.037 Uiso 1 1 calc R
H15C H 0.5114 0.9988 0.1117 0.037 Uiso 1 1 calc R
C17 C 0.8578(2) 1.1814(2) 0.04539(16) 0.0283(4) Uani 1 1 d .
H17A H 0.9062 1.1155 0.0018 0.034 Uiso 1 1 calc R
H17B H 0.7922 1.2344 0.0041 0.034 Uiso 1 1 calc R
C11 C 0.5574(2) 0.62619(19) 0.07673(17) 0.0276(4) Uani 1 1 d .
H11A H 0.5388 0.6051 0.0130 0.033 Uiso 1 1 calc R
C10 C 0.5069(2) 0.54736(19) 0.18882(18) 0.0291(4) Uani 1 1 d .
H10A H 0.4540 0.4731 0.2010 0.035 Uiso 1 1 calc R
C18 C 0.9649(2) 1.2740(2) 0.05062(17) 0.0315(5) Uani 1 1 d .
H18A H 1.0351 1.2203 0.0861 0.038 Uiso 1 1 calc R
H18B H 1.0123 1.3212 -0.0285 0.038 Uiso 1 1 calc R
C21 C 0.7046(2) 1.21084(19) 0.24010(16) 0.0270(4) Uani 1 1 d .
H21A H 0.6575 1.1637 0.3193 0.032 Uiso 1 1 calc R
H21B H 0.6340 1.2642 0.2048 0.032 Uiso 1 1 calc R
C19 C 0.8930(2) 1.37632(19) 0.12214(18) 0.0296(4) Uani 1 1 d .
H19A H 0.8287 1.4354 0.0829 0.036 Uiso 1 1 calc R
H19B H 0.9631 1.4313 0.1276 0.036 Uiso 1 1 calc R
C4 C 0.1344(2) 1.4243(2) 0.32129(19) 0.0332(5) Uani 1 1 d .
H4A H 0.0751 1.4913 0.2904 0.040 Uiso 1 1 calc R
C3 C 0.1861(2) 1.3157(2) 0.26961(17) 0.0300(5) Uani 1 1 d .
H3A H 0.1619 1.3111 0.2026 0.036 Uiso 1 1 calc R
C24 C 0.1819(3) 0.8680(3) 0.44274(18) 0.0485(7) Uani 1 1 d .
H24A H 0.1869 0.9347 0.4849 0.058 Uiso 1 1 calc R
H24B H 0.1727 0.7799 0.4970 0.058 Uiso 1 1 calc R
C22 C 0.1124(3) 0.8423(4) 0.2819(3) 0.0779(11) Uani 1 1 d .
H22A H 0.0729 0.7552 0.2967 0.093 Uiso 1 1 calc R
H22B H 0.0867 0.9021 0.2146 0.093 Uiso 1 1 calc R
C23 C 0.0592(3) 0.9011(3) 0.3892(3) 0.0631(9) Uani 1 1 d .
H23A H -0.0253 0.8582 0.4422 0.076 Uiso 1 1 calc R
H23B H 0.0404 0.9977 0.3672 0.076 Uiso 1 1 calc R
C25 C 0.2595(2) 0.8291(4) 0.2612(2) 0.0689(10) Uani 1 1 d .
H25A H 0.3031 0.8841 0.1841 0.083 Uiso 1 1 calc R
H25B H 0.2898 0.7359 0.2619 0.083 Uiso 1 1 calc R

loop_
_atom_site_aniso_label
_atom_site_aniso_U_11
_atom_site_aniso_U_22
_atom_site_aniso_U_33
_atom_site_aniso_U_23
_atom_site_aniso_U_13
_atom_site_aniso_U_12
Na 0.0236(4) 0.0244(4) 0.0216(4) -0.0103(3) -0.0073(3) 0.0050(3)
O1 0.0249(7) 0.0234(7) 0.0236(6) -0.0096(5) -0.0074(5) 0.0054(5)
N2 0.0185(7) 0.0189(8) 0.0204(7) -0.0072(6) -0.0053(6) -0.0006(6)
N1 0.0260(8) 0.0203(8) 0.0209(7) -0.0080(6) -0.0058(6) -0.0001(6)
O2 0.0276(7) 0.0430(9) 0.0347(8) -0.0197(7) -0.0099(6) 0.0018(6)
C1 0.0147(8) 0.0221(9) 0.0210(8) -0.0066(7) -0.0041(7) -0.0019(7)
C8 0.0212(9) 0.0186(9) 0.0234(9) -0.0100(7) -0.0061(7) 0.0038(7)
C6 0.0198(9) 0.0214(9) 0.0230(9) -0.0068(7) -0.0044(7) -0.0010(7)
C7 0.0219(9) 0.0189(9) 0.0257(9) -0.0103(7) -0.0041(7) 0.0007(7)
C13 0.0179(8) 0.0201(9) 0.0233(9) -0.0098(7) -0.0045(7) 0.0012(7)
C16 0.0199(9) 0.0189(9) 0.0214(8) -0.0055(7) -0.0064(7) -0.0017(7)
C5 0.0305(10) 0.0238(10) 0.0353(10) -0.0128(8) -0.0112(8) 0.0070(8)
C14 0.0208(9) 0.0241(10) 0.0228(9) -0.0110(7) -0.0032(7) 0.0001(7)
C9 0.0315(10) 0.0230(10) 0.0279(10) -0.0068(8) -0.0069(8) -0.0019(8)
C2 0.0234(9) 0.0261(10) 0.0248(9) -0.0109(8) -0.0060(7) 0.0009(7)
C12 0.0252(9) 0.0247(9) 0.0236(9) -0.0109(8) -0.0068(7) 0.0024(7)
C20 0.0312(10) 0.0232(10) 0.0339(10) -0.0132(8) -0.0047(8) -0.0034(8)
C15 0.0222(9) 0.0272(10) 0.0260(9) -0.0073(8) -0.0093(7) 0.0010(7)
C17 0.0300(10) 0.0296(11) 0.0236(9) -0.0096(8) 0.0008(8) -0.0077(8)
C11 0.0305(10) 0.0274(10) 0.0341(10) -0.0178(9) -0.0149(8) 0.0027(8)
C10 0.0289(10) 0.0216(10) 0.0420(11) -0.0134(9) -0.0116(8) -0.0030(8)
C18 0.0286(10) 0.0282(11) 0.0326(10) -0.0056(9) 0.0018(8) -0.0097(8)
C21 0.0276(10) 0.0253(10) 0.0284(10) -0.0120(8) -0.0006(8) -0.0065(8)
C19 0.0296(10) 0.0211(10) 0.0391(11) -0.0062(8) -0.0104(8) -0.0041(8)
C4 0.0348(11) 0.0304(11) 0.0401(11) -0.0110(9) -0.0208(9) 0.0097(9)
C3 0.0292(10) 0.0351(11) 0.0313(10) -0.0112(9) -0.0149(8) 0.0011(8)
C24 0.0590(16) 0.0598(16) 0.0253(11) -0.0156(11) 0.0042(10) -0.0243(13)
C22 0.0476(16) 0.127(3) 0.096(2) -0.084(2) -0.0372(16) 0.0287(17)
C23 0.0266(12) 0.094(2) 0.0782(19) -0.0570(18) 0.0082(12) -0.0118(13)
C25 0.0324(13) 0.139(3) 0.0577(16) -0.0708(19) -0.0023(12) -0.0085(16)

loop_
_atom_type_symbol
_atom_type_description
_atom_type_scat_dispersion_real
_atom_type_scat_dispersion_imag
_atom_type_scat_source
C C 0.0033 0.0016 'International Tables Vol C Tables 4.2.6.8 and 6.1.1.4'
H H 0.0000 0.0000 'International Tables Vol C Tables 4.2.6.8 and 6.1.1.4'
N N 0.0061 0.0033 'International Tables Vol C Tables 4.2.6.8 and 6.1.1.4'
O O 0.0106 0.0060 'International Tables Vol C Tables 4.2.6.8 and 6.1.1.4'
Na Na 0.0362 0.0249 'International Tables Vol C Tables 4.2.6.8 and 6.1.1.4'

loop_
_geom_angle_atom_site_label_1
_geom_angle_atom_site_label_2
_geom_angle_atom_site_label_3
_geom_angle
_geom_angle_site_symmetry_1
_geom_angle_site_symmetry_3
O1 Na O1 87.57(5) 2_676 .
O1 Na N1 77.09(5) 2_676 .
O1 Na N1 163.58(6) . .
O1 Na O2 133.86(6) 2_676 .
O1 Na O2 94.59(5) . .
N1 Na O2 91.92(5) . .
O1 Na N2 119.00(5) 2_676 .
O1 Na N2 114.85(5) . .
N1 Na N2 78.36(5) . .
O2 Na N2 101.72(5) . .
O1 Na Na 44.31(3) 2_676 2_676
O1 Na Na 43.26(3) . 2_676
N1 Na Na 121.16(5) . 2_676
O2 Na Na 122.09(5) . 2_676
N2 Na Na 128.78(5) . 2_676
C1 O1 Na 136.50(11) . 2_676
C1 O1 Na 130.87(11) . .
Na O1 Na 92.43(5) 2_676 .
C15 N2 C14 110.02(13) . .
C15 N2 C16 112.58(13) . .
C14 N2 C16 110.31(13) . .
C15 N2 Na 102.04(10) . .
C14 N2 Na 112.04(11) . .
C16 N2 Na 109.63(9) . .
C7 N1 C8 118.58(15) . .
C7 N1 Na 130.67(12) . .
C8 N1 Na 110.56(11) . .
C25 O2 C24 105.34(16) . .
C25 O2 Na 142.20(13) . .
C24 O2 Na 112.45(12) . .
O1 C1 C6 124.34(15) . .
O1 C1 C2 120.68(15) . .
C6 C1 C2 114.97(15) . .
C13 C8 C9 119.86(16) . .
C13 C8 N1 118.45(15) . .
C9 C8 N1 121.55(16) . .
C5 C6 C7 115.96(16) . 2_676
C5 C6 C1 119.88(16) . .
C7 C6 C1 124.16(16) 2_676 .
N1 C7 C6 127.15(16) . 2_676
N1 C7 H7A 116.4 . .
C6 C7 H7A 116.4 2_676 .
C12 C13 C8 118.54(16) . .
C12 C13 C14 120.69(16) . .
C8 C13 C14 120.66(15) . .
N2 C16 C21 111.67(13) . .
N2 C16 C17 115.46(14) . .
C21 C16 C17 109.94(15) . .
N2 C16 H16A 106.4 . .
C21 C16 H16A 106.4 . .
C17 C16 H16A 106.4 . .
C4 C5 C6 123.21(17) . .
C4 C5 H5A 118.4 . .
C6 C5 H5A 118.4 . .
N2 C14 C13 114.52(14) . .
N2 C14 H14A 108.6 . .
C13 C14 H14A 108.6 . .
N2 C14 H14B 108.6 . .
C13 C14 H14B 108.6 . .
H14A C14 H14B 107.6 . .
C10 C9 C8 120.88(18) . .
C10 C9 H9A 119.6 . .
C8 C9 H9A 119.6 . .
C3 C2 C1 123.13(17) . .
C3 C2 H2A 118.4 . .
C1 C2 H2A 118.4 . .
C11 C12 C13 121.43(17) . .
C11 C12 H12A 119.3 . .
C13 C12 H12A 119.3 . .
C19 C20 C21 111.45(16) . .
C19 C20 H20A 109.3 . .
C21 C20 H20A 109.3 . .
C19 C20 H20B 109.3 . .
C21 C20 H20B 109.3 . .
H20A C20 H20B 108.0 . .
N2 C15 H15A 109.5 . .
N2 C15 H15B 109.5 . .
H15A C15 H15B 109.5 . .
N2 C15 H15C 109.5 . .
H15A C15 H15C 109.5 . .
H15B C15 H15C 109.5 . .
C18 C17 C16 111.37(15) . .
C18 C17 H17A 109.4 . .
C16 C17 H17A 109.4 . .
C18 C17 H17B 109.4 . .
C16 C17 H17B 109.4 . .
H17A C17 H17B 108.0 . .
C12 C11 C10 119.65(16) . .
C12 C11 H11A 120.2 . .
C10 C11 H11A 120.2 . .
C9 C10 C11 119.63(18) . .
C9 C10 H10A 120.2 . .
C11 C10 H10A 120.2 . .
C19 C18 C17 110.83(16) . .
C19 C18 H18A 109.5 . .
C17 C18 H18A 109.5 . .
C19 C18 H18B 109.5 . .
C17 C18 H18B 109.5 . .
H18A C18 H18B 108.1 . .
C16 C21 C20 110.76(15) . .
C16 C21 H21A 109.5 . .
C20 C21 H21A 109.5 . .
C16 C21 H21B 109.5 . .
C20 C21 H21B 109.5 . .
H21A C21 H21B 108.1 . .
C18 C19 C20 110.29(16) . .
C18 C19 H19A 109.6 . .
C20 C19 H19A 109.6 . .
C18 C19 H19B 109.6 . .
C20 C19 H19B 109.6 . .
H19A C19 H19B 108.1 . .
C5 C4 C3 117.73(18) . .
C5 C4 H4A 121.1 . .
C3 C4 H4A 121.1 . .
C2 C3 C4 121.06(17) . .
C2 C3 H3A 119.5 . .
C4 C3 H3A 119.5 . .
O2 C24 C23 106.00(18) . .
O2 C24 H24A 110.5 . .
C23 C24 H24A 110.5 . .
O2 C24 H24B 110.5 . .
C23 C24 H24B 110.5 . .
H24A C24 H24B 108.7 . .
C25 C22 C23 105.8(2) . .
C25 C22 H22A 110.6 . .
C23 C22 H22A 110.6 . .
C25 C22 H22B 110.6 . .
C23 C22 H22B 110.6 . .
H22A C22 H22B 108.7 . .
C22 C23 C24 101.4(2) . .
C22 C23 H23A 111.5 . .
C24 C23 H23A 111.5 . .
C22 C23 H23B 111.5 . .
C24 C23 H23B 111.5 . .
H23A C23 H23B 109.3 . .
C22 C25 O2 111.39(19) . .
C22 C25 H25A 109.3 . .
O2 C25 H25A 109.3 . .
C22 C25 H25B 109.3 . .
O2 C25 H25B 109.3 . .
H25A C25 H25B 108.0 . .

loop_
_geom_bond_atom_site_label_1
_geom_bond_atom_site_label_2
_geom_bond_distance
_geom_bond_site_symmetry_2
Na O1 2.2736(13) 2_676
Na O1 2.3174(13) .
Na N1 2.3872(16) .
Na O2 2.4386(14) .
Na N2 2.6057(16) .
Na Na 3.3145(13) 2_676
O1 C1 1.285(2) .
O1 Na 2.2736(13) 2_676
N2 C15 1.467(2) .
N2 C14 1.474(2) .
N2 C16 1.489(2) .
N1 C7 1.278(2) .
N1 C8 1.420(2) .
O2 C25 1.415(2) .
O2 C24 1.423(3) .
C1 C6 1.444(2) .
C1 C2 1.432(2) .
C8 C13 1.405(2) .
C8 C9 1.388(3) .
C6 C5 1.402(3) .
C6 C7 1.448(2) 2_676
C7 C6 1.448(2) 2_676
C7 H7A 0.9300 .
C13 C12 1.388(2) .
C13 C14 1.512(2) .
C16 C21 1.530(2) .
C16 C17 1.531(2) .
C16 H16A 0.9800 .
C5 C4 1.377(3) .
C5 H5A 0.9300 .
C14 H14A 0.9700 .
C14 H14B 0.9700 .
C9 C10 1.390(3) .
C9 H9A 0.9300 .
C2 C3 1.372(3) .
C2 H2A 0.9300 .
C12 C11 1.393(3) .
C12 H12A 0.9300 .
C20 C19 1.518(3) .
C20 C21 1.534(3) .
C20 H20A 0.9700 .
C20 H20B 0.9700 .
C15 H15A 0.9600 .
C15 H15B 0.9600 .
C15 H15C 0.9600 .
C17 C18 1.526(3) .
C17 H17A 0.9700 .
C17 H17B 0.9700 .
C11 C10 1.382(3) .
C11 H11A 0.9300 .
C10 H10A 0.9300 .
C18 C19 1.527(3) .
C18 H18A 0.9700 .
C18 H18B 0.9700 .
C21 H21A 0.9700 .
C21 H21B 0.9700 .
C19 H19A 0.9700 .
C19 H19B 0.9700 .
C4 C3 1.400(3) .
C4 H4A 0.9300 .
C3 H3A 0.9300 .
C24 C23 1.508(4) .
C24 H24A 0.9700 .
C24 H24B 0.9700 .
C22 C25 1.406(3) .
C22 C23 1.519(3) .
C22 H22A 0.9700 .
C22 H22B 0.9700 .
C23 H23A 0.9700 .
C23 H23B 0.9700 .
C25 H25A 0.9700 .
C25 H25B 0.9700 .
